data_4301984
loop_
_publ_author_name
'Andrea Ienco'
'Maria Caporali'
'Fabrizio Zanobini'
'Carlo Mealli'

_publ_contact_author 'Ienco, Andrea'
_publ_contact_author_email andrea.ienco@iccom.cnr.it
_publ_section_title
;
Is 2.07 \%A a Record for the Shortest Pt-S Distance? Revision of Two
Reported X-ray Structures
;
_journal_name_full 'Inorganic Chemistry'
_journal_page_first 3840
_journal_page_last 3847
_journal_paper_doi 10.1021/ic8023748
_journal_volume 48
_journal_year 2009
_chemical_compound_source 'synthesis as described'
_chemical_formula_moiety 'C72 H60 O2 P4 Pt2, 2(B F4)'
_chemical_formula_sum 'C72 H62 B2 F8 O2 P4 Pt2'
_chemical_formula_weight 1646.9
_chemical_name_systematic
;
 ?
;
_space_group_IT_number 13
_symmetry_space_group_name_Hall '-P 2yac'
_symmetry_space_group_name_H-M 'P 1 2/n 1'
_atom_sites_solution_hydrogens geom
_atom_sites_solution_primary direct
_atom_sites_solution_secondary difmap
_audit_creation_date 2008-11-05T17:22:15-00:00
_audit_creation_method 'WinGX routine CIF_UPDATE'
_cell_angle_alpha 90
_cell_angle_beta 90.890(18)
_cell_angle_gamma 90
_cell_formula_units_Z 4
_cell_length_a 17.061(5)
_cell_length_b 18.278(4)
_cell_length_c 20.443(4)
_cell_measurement_reflns_used 14018
_cell_measurement_temperature 103(2)
_cell_measurement_theta_max 32.3701
_cell_measurement_theta_min 3.742
_cell_measurement_wavelength 0.71073
_cell_volume 6374(3)
_computing_cell_refinement
;
        CrysAlis RED, Oxford Diffraction Ltd.,
        Version 1.171.29.2 (release 20-01-2006 CrysAlis171 .NET)
        (compiled Jan 20 2006,12:36:28)
;
_computing_data_collection
;
        CrysAlis CCD, Oxford Diffraction Ltd.,
        Version 1.171.29.2 (release 20-01-2006 CrysAlis171 .NET)
        (compiled Jan 20 2006,12:36:28)
;
_computing_data_reduction
;
        CrysAlis RED, Oxford Diffraction Ltd.,
        Version 1.171.29.2 (release 20-01-2006 CrysAlis171 .NET)
        (compiled Jan 20 2006,12:36:28)
;
_computing_molecular_graphics 'Ortep-3 for Windows (Farrugia, 1997)'
_computing_publication_material 'WinGX publication routines (Farrugia, 1999)'
_computing_structure_refinement 'SHELXL-97 (Sheldrick, 1997)'
_computing_structure_solution 'SIR97 (Giacovazzo et al, 1997)'
_diffrn_ambient_temperature 103(2)
_diffrn_detector_area_resol_mean 16.4547
_diffrn_measured_fraction_theta_full 0.972
_diffrn_measured_fraction_theta_max 0.834
_diffrn_orient_matrix_UB_11 0.0021756686
_diffrn_orient_matrix_UB_12 -0.0240378638
_diffrn_orient_matrix_UB_13 0.0271811375
_diffrn_orient_matrix_UB_21 0.0327598622
_diffrn_orient_matrix_UB_22 0.0197306029
_diffrn_orient_matrix_UB_23 0.0116487066
_diffrn_orient_matrix_UB_31 -0.0255109783
_diffrn_orient_matrix_UB_32 0.0232109594
_diffrn_orient_matrix_UB_33 0.0181548615
_diffrn_radiation_monochromator graphite
_diffrn_radiation_probe x-ray
_diffrn_radiation_type MoK\a
_diffrn_radiation_wavelength 0.71069
_diffrn_reflns_av_R_equivalents 0.0616
_diffrn_reflns_av_unetI/netI 0.1201
_diffrn_reflns_limit_h_max 24
_diffrn_reflns_limit_h_min -21
_diffrn_reflns_limit_k_max 14
_diffrn_reflns_limit_k_min -27
_diffrn_reflns_limit_l_max 30
_diffrn_reflns_limit_l_min -29
_diffrn_reflns_number 47579
_diffrn_reflns_theta_full 25
_diffrn_reflns_theta_max 32.61
_diffrn_reflns_theta_min 3.75
_exptl_absorpt_coefficient_mu 4.556
_exptl_absorpt_correction_T_max 0.6048
_exptl_absorpt_correction_T_min 0.3055
_exptl_absorpt_correction_type multi-scan
_exptl_absorpt_process_details
;
        CrysAlis RED, Oxford Diffraction Ltd.,
        Version 1.171.29.2 (release 20-01-2006 CrysAlis171 .NET)
        (compiled Jan 20 2006,12:36:28)
        ?
;
_exptl_crystal_colour white
_exptl_crystal_density_diffrn 1.716
_exptl_crystal_density_method 'not measured'
_exptl_crystal_description cubic
_exptl_crystal_F_000 3232
_exptl_crystal_size_max 0.26
_exptl_crystal_size_mid 0.18
_exptl_crystal_size_min 0.11
_refine_diff_density_max 5.128
_refine_diff_density_min -2.917
_refine_diff_density_rms 0.209
_refine_ls_extinction_method none
_refine_ls_goodness_of_fit_ref 1.067
_refine_ls_hydrogen_treatment constr
_refine_ls_matrix_type full
_refine_ls_number_parameters 804
_refine_ls_number_reflns 19426
_refine_ls_number_restraints 0
_refine_ls_restrained_S_all 1.067
_refine_ls_R_factor_all 0.1637
_refine_ls_R_factor_gt 0.0841
_refine_ls_shift/su_max 0.001
_refine_ls_shift/su_mean 0
_refine_ls_structure_factor_coef Fsqd
_refine_ls_weighting_details 'calc w=1/[\s^2^(Fo^2^)+(0.0406P)^2^+55.7711P] where P=(Fo^2^+2Fc^2^)/3'
_refine_ls_weighting_scheme calc
_refine_ls_wR_factor_gt 0.1393
_refine_ls_wR_factor_ref 0.1578
_reflns_number_gt 10248
_reflns_number_total 19426
_reflns_threshold_expression >2sigma(I)
_cod_data_source_file ic8023748_si_002_1.cif
_cod_data_source_block pt2oh2150
_cod_original_sg_symbol_H-M 'P 2/n'
_cod_database_code 4301984

loop_
_symmetry_equiv_pos_as_xyz
'x, y, z'
'-x+1/2, y, -z+1/2'
'-x, -y, -z'
'x-1/2, -y, z-1/2'

loop_
_atom_site_label
_atom_site_type_symbol
_atom_site_fract_x
_atom_site_fract_y
_atom_site_fract_z
_atom_site_U_iso_or_equiv
_atom_site_adp_type
_atom_site_occupancy
_atom_site_symmetry_multiplicity
_atom_site_calc_flag
_atom_site_refinement_flags
_atom_site_disorder_assembly
_atom_site_disorder_group
Pt1 Pt 0.74523(2) 0.973171(19) -0.173568(18) 0.02668(9) Uani 1 1 d . . .
Pt2 Pt 0.75619(2) 0.49228(2) 0.172061(18) 0.02816(9) Uani 1 1 d . . .
P1 P 0.64480(15) 0.99096(13) -0.10454(12) 0.0261(5) Uani 1 1 d . . .
P2 P 0.84362(15) 0.98952(13) -0.10326(12) 0.0266(5) Uani 1 1 d . . .
P3 P 0.85725(15) 0.48660(14) 0.10279(11) 0.0255(5) Uani 1 1 d . . .
P4 P 0.65979(14) 0.49265(13) 0.09927(11) 0.0246(5) Uani 1 1 d . . .
O1 O 0.6696(3) 0.9602(4) -0.2513(2) 0.0340(17) Uani 1 1 d . . .
O2 O 0.6704(4) 0.4992(4) 0.2481(3) 0.0369(17) Uani 1 1 d . . .
C11 C 0.6374(6) 1.0834(5) -0.0738(5) 0.031(2) Uani 1 1 d . . .
C12 C 0.5800(7) 1.1045(6) -0.0286(6) 0.046(3) Uani 1 1 d . . .
H12 H 0.5468 1.0683 -0.0104 0.056 Uiso 1 1 calc R . .
C13 C 0.5713(9) 1.1766(6) -0.0102(7) 0.069(4) Uani 1 1 d . . .
H13 H 0.5329 1.1906 0.0205 0.083 Uiso 1 1 calc R . .
C14 C 0.6219(8) 1.2292(7) -0.0387(7) 0.065(4) Uani 1 1 d . . .
H14 H 0.618 1.279 -0.0257 0.078 Uiso 1 1 calc R . .
C15 C 0.6759(7) 1.2102(5) -0.0843(6) 0.047(3) Uani 1 1 d . . .
H15 H 0.7075 1.2467 -0.1038 0.056 Uiso 1 1 calc R . .
C16 C 0.6841(6) 1.1390(5) -0.1017(5) 0.035(2) Uani 1 1 d . . .
H16 H 0.722 1.1261 -0.1332 0.042 Uiso 1 1 calc R . .
C21 C 0.5515(6) 0.9787(5) -0.1453(4) 0.029(2) Uani 1 1 d . . .
C22 C 0.5218(7) 1.0355(7) -0.1833(5) 0.049(3) Uani 1 1 d . . .
H22 H 0.5496 1.0803 -0.1868 0.059 Uiso 1 1 calc R . .
C23 C 0.4510(8) 1.0256(7) -0.2161(6) 0.059(4) Uani 1 1 d . . .
H23 H 0.4313 1.0635 -0.2436 0.071 Uiso 1 1 calc R . .
C24 C 0.4094(7) 0.9635(8) -0.2100(6) 0.056(3) Uani 1 1 d . . .
H24 H 0.3606 0.9581 -0.2325 0.067 Uiso 1 1 calc R . .
C25 C 0.4378(8) 0.9081(7) -0.1711(7) 0.068(4) Uani 1 1 d . . .
H25 H 0.4084 0.8643 -0.1666 0.082 Uiso 1 1 calc R . .
C26 C 0.5079(7) 0.9154(6) -0.1389(6) 0.051(3) Uani 1 1 d . . .
H26 H 0.5269 0.8768 -0.1119 0.061 Uiso 1 1 calc R . .
C31 C 0.6472(5) 0.9235(5) -0.0401(4) 0.0264(19) Uani 1 1 d . . .
C32 C 0.6674(6) 0.8534(5) -0.0599(5) 0.035(2) Uani 1 1 d . . .
H32 H 0.6789 0.8447 -0.1045 0.042 Uiso 1 1 calc R . .
C33 C 0.6710(6) 0.7963(6) -0.0160(6) 0.045(3) Uani 1 1 d . . .
H33 H 0.6834 0.7483 -0.0301 0.055 Uiso 1 1 calc R . .
C34 C 0.6562(7) 0.8105(7) 0.0497(6) 0.054(3) Uani 1 1 d . . .
H34 H 0.6602 0.7719 0.0807 0.065 Uiso 1 1 calc R . .
C35 C 0.6361(6) 0.8786(7) 0.0702(5) 0.050(3) Uani 1 1 d . . .
H35 H 0.6258 0.8875 0.115 0.06 Uiso 1 1 calc R . .
C36 C 0.6309(6) 0.9346(6) 0.0253(4) 0.034(2) Uani 1 1 d . . .
H36 H 0.6158 0.9819 0.0395 0.041 Uiso 1 1 calc R . .
C41 C 0.8951(6) 1.0746(5) -0.1207(5) 0.031(2) Uani 1 1 d . . .
C42 C 0.8807(6) 1.1134(6) -0.1771(5) 0.041(3) Uani 1 1 d . . .
H42 H 0.8405 1.0974 -0.2063 0.05 Uiso 1 1 calc R . .
C43 C 0.9236(8) 1.1755(7) -0.1924(7) 0.057(3) Uani 1 1 d . . .
H43 H 0.912 1.202 -0.2313 0.069 Uiso 1 1 calc R . .
C44 C 0.9824(7) 1.1982(6) -0.1513(7) 0.056(4) Uani 1 1 d . . .
H44 H 1.0135 1.2394 -0.1623 0.067 Uiso 1 1 calc R . .
C45 C 0.9963(6) 1.1613(5) -0.0942(7) 0.047(3) Uani 1 1 d . . .
H45 H 1.0362 1.1783 -0.0651 0.056 Uiso 1 1 calc R . .
C46 C 0.9536(6) 1.0998(5) -0.0779(5) 0.038(2) Uani 1 1 d . . .
H46 H 0.964 1.0749 -0.0379 0.046 Uiso 1 1 calc R . .
C51 C 0.9143(6) 0.9166(5) -0.1191(4) 0.031(2) Uani 1 1 d . . .
C52 C 0.9937(6) 0.9254(6) -0.1178(6) 0.046(3) Uani 1 1 d . . .
H52 H 1.0153 0.9714 -0.1057 0.055 Uiso 1 1 calc R . .
C53 C 1.0432(7) 0.8687(6) -0.1337(6) 0.054(3) Uani 1 1 d . . .
H53 H 1.0982 0.8769 -0.1329 0.064 Uiso 1 1 calc R . .
C54 C 1.0156(7) 0.8016(6) -0.1503(6) 0.048(3) Uani 1 1 d . . .
H54 H 1.0507 0.7625 -0.1587 0.057 Uiso 1 1 calc R . .
C55 C 0.9371(7) 0.7912(6) -0.1548(6) 0.048(3) Uani 1 1 d . . .
H55 H 0.9174 0.7454 -0.1696 0.058 Uiso 1 1 calc R . .
C56 C 0.8836(6) 0.8477(6) -0.1377(5) 0.039(3) Uani 1 1 d . . .
H56 H 0.8286 0.8393 -0.1389 0.047 Uiso 1 1 calc R . .
C61 C 0.8250(5) 0.9888(4) -0.0151(4) 0.0244(19) Uani 1 1 d . . .
C62 C 0.8372(6) 0.9263(5) 0.0219(5) 0.032(2) Uani 1 1 d . . .
H62 H 0.8569 0.8834 0.0016 0.039 Uiso 1 1 calc R . .
C63 C 0.8210(6) 0.9254(6) 0.0885(5) 0.040(3) Uani 1 1 d . . .
H63 H 0.83 0.8822 0.1134 0.048 Uiso 1 1 calc R . .
C64 C 0.7915(7) 0.9876(6) 0.1184(5) 0.043(3) Uani 1 1 d . . .
H64 H 0.7795 0.9866 0.1636 0.052 Uiso 1 1 calc R . .
C65 C 0.7794(6) 1.0520(6) 0.0824(5) 0.042(3) Uani 1 1 d . . .
H65 H 0.7594 1.0948 0.1024 0.051 Uiso 1 1 calc R . .
C66 C 0.7979(6) 1.0512(5) 0.0152(5) 0.031(2) Uani 1 1 d . . .
H66 H 0.7916 1.0947 -0.0097 0.038 Uiso 1 1 calc R . .
C71 C 0.8585(5) 0.5664(5) 0.0504(4) 0.0256(19) Uani 1 1 d . . .
C72 C 0.8429(5) 0.6328(5) 0.0824(5) 0.032(2) Uani 1 1 d . . .
H72 H 0.833 0.6325 0.128 0.038 Uiso 1 1 calc R . .
C73 C 0.8418(6) 0.6973(6) 0.0495(6) 0.049(3) Uani 1 1 d . . .
H73 H 0.8294 0.7415 0.0715 0.058 Uiso 1 1 calc R . .
C74 C 0.8586(7) 0.6981(7) -0.0157(6) 0.057(3) Uani 1 1 d . . .
H74 H 0.8588 0.7433 -0.0387 0.069 Uiso 1 1 calc R . .
C75 C 0.8756(7) 0.6336(6) -0.0488(5) 0.047(3) Uani 1 1 d . . .
H75 H 0.8873 0.635 -0.0941 0.057 Uiso 1 1 calc R . .
C76 C 0.8754(5) 0.5675(5) -0.0161(4) 0.030(2) Uani 1 1 d . . .
H76 H 0.8867 0.5233 -0.0386 0.036 Uiso 1 1 calc R . .
C81 C 0.9497(6) 0.4886(6) 0.1464(5) 0.032(2) Uani 1 1 d . . .
C82 C 0.9964(6) 0.5505(7) 0.1492(5) 0.049(3) Uani 1 1 d . . .
H82 H 0.9806 0.5936 0.1265 0.059 Uiso 1 1 calc R . .
C83 C 1.0655(7) 0.5500(9) 0.1845(7) 0.067(4) Uani 1 1 d . . .
H83 H 1.0979 0.5923 0.1865 0.08 Uiso 1 1 calc R . .
C84 C 1.0867(7) 0.4877(9) 0.2166(6) 0.062(4) Uani 1 1 d . . .
H84 H 1.1348 0.4871 0.2406 0.074 Uiso 1 1 calc R . .
C85 C 1.0415(8) 0.4257(9) 0.2157(6) 0.064(4) Uani 1 1 d . . .
H85 H 1.0577 0.3834 0.2392 0.077 Uiso 1 1 calc R . .
C86 C 0.9726(6) 0.4257(7) 0.1802(5) 0.045(3) Uani 1 1 d . . .
H86 H 0.9406 0.3832 0.1787 0.053 Uiso 1 1 calc R . .
C91 C 0.8611(5) 0.4014(5) 0.0578(4) 0.027(2) Uani 1 1 d . . .
C92 C 0.9130(6) 0.3875(6) 0.0076(5) 0.043(3) Uani 1 1 d . . .
H92 H 0.9489 0.4244 -0.005 0.051 Uiso 1 1 calc R . .
C93 C 0.9132(8) 0.3218(6) -0.0241(6) 0.056(3) Uani 1 1 d . . .
H93 H 0.9476 0.3138 -0.0595 0.067 Uiso 1 1 calc R . .
C94 C 0.8630(8) 0.2668(6) -0.0042(7) 0.064(4) Uani 1 1 d . . .
H94 H 0.8622 0.2214 -0.0268 0.077 Uiso 1 1 calc R . .
C95 C 0.8141(7) 0.2773(6) 0.0482(7) 0.053(3) Uani 1 1 d . . .
H95 H 0.7811 0.2387 0.0623 0.063 Uiso 1 1 calc R . .
C96 C 0.8133(6) 0.3447(5) 0.0802(5) 0.036(2) Uani 1 1 d . . .
H96 H 0.7807 0.352 0.1169 0.044 Uiso 1 1 calc R . .
C101 C 0.5930(5) 0.5649(5) 0.1245(4) 0.027(2) Uani 1 1 d . . .
C102 C 0.6242(6) 0.6288(5) 0.1511(5) 0.038(2) Uani 1 1 d . . .
H102 H 0.6795 0.6345 0.1543 0.046 Uiso 1 1 calc R . .
C103 C 0.5752(7) 0.6851(6) 0.1735(6) 0.049(3) Uani 1 1 d . . .
H103 H 0.5973 0.7284 0.1917 0.059 Uiso 1 1 calc R . .
C104 C 0.4969(7) 0.6773(7) 0.1689(6) 0.053(3) Uani 1 1 d . . .
H104 H 0.4638 0.7159 0.1828 0.064 Uiso 1 1 calc R . .
C105 C 0.4649(7) 0.6147(7) 0.1445(6) 0.052(3) Uani 1 1 d . . .
H105 H 0.4095 0.6094 0.142 0.062 Uiso 1 1 calc R . .
C106 C 0.5129(6) 0.5590(6) 0.1234(5) 0.041(2) Uani 1 1 d . . .
H106 H 0.4896 0.515 0.1077 0.049 Uiso 1 1 calc R . .
C111 C 0.6794(5) 0.5081(5) 0.0125(4) 0.0222(17) Uani 1 1 d . . .
C112 C 0.6735(6) 0.5757(5) -0.0158(4) 0.030(2) Uani 1 1 d . . .
H112 H 0.6569 0.6164 0.0092 0.037 Uiso 1 1 calc R . .
C113 C 0.6921(7) 0.5846(6) -0.0814(5) 0.047(3) Uani 1 1 d . . .
H113 H 0.6877 0.6316 -0.1009 0.056 Uiso 1 1 calc R . .
C114 C 0.7166(7) 0.5261(7) -0.1184(5) 0.051(3) Uani 1 1 d . . .
H114 H 0.7284 0.5335 -0.1632 0.062 Uiso 1 1 calc R . .
C115 C 0.7241(7) 0.4582(7) -0.0922(5) 0.045(3) Uani 1 1 d . . .
H115 H 0.7421 0.4185 -0.1179 0.054 Uiso 1 1 calc R . .
C116 C 0.7045(5) 0.4478(5) -0.0259(5) 0.032(2) Uani 1 1 d . . .
H116 H 0.7081 0.4004 -0.007 0.038 Uiso 1 1 calc R . .
C121 C 0.6021(5) 0.4094(5) 0.1036(5) 0.030(2) Uani 1 1 d . . .
C122 C 0.6064(7) 0.3626(6) 0.1571(6) 0.045(3) Uani 1 1 d . . .
H122 H 0.6457 0.3711 0.1896 0.054 Uiso 1 1 calc R . .
C123 C 0.5559(8) 0.3045(6) 0.1650(7) 0.059(4) Uani 1 1 d . . .
H123 H 0.5604 0.2738 0.2024 0.071 Uiso 1 1 calc R . .
C124 C 0.4999(7) 0.2918(6) 0.1190(7) 0.056(3) Uani 1 1 d . . .
H124 H 0.464 0.2526 0.1241 0.067 Uiso 1 1 calc R . .
C125 C 0.4953(6) 0.3351(6) 0.0654(7) 0.052(3) Uani 1 1 d . . .
H125 H 0.4562 0.3252 0.033 0.062 Uiso 1 1 calc R . .
C126 C 0.5464(6) 0.3945(5) 0.0561(5) 0.037(2) Uani 1 1 d . . .
H126 H 0.5426 0.4237 0.0177 0.045 Uiso 1 1 calc R . .
B1 B 0.75 0.2219(16) 0.25 0.065(6) Uani 1 2 d S . .
B2 B 0.75 0.7927(15) 0.25 0.065(6) Uani 1 2 d S . .
B3 B 0.75 0.7358(17) -0.25 0.126(17) Uani 1 2 d S . .
F1 F 0.7261(9) 0.1899(8) 0.1960(8) 0.201(7) Uani 1 1 d . . .
F2 F 0.6929(8) 0.2658(9) 0.2689(5) 0.192(7) Uani 1 1 d . . .
F5 F 0.7647(8) 0.7530(7) 0.1975(5) 0.143(5) Uani 1 1 d . . .
F6 F 0.6864(7) 0.8345(7) 0.2357(6) 0.150(5) Uani 1 1 d . . .
F9 F 0.6956(9) 0.7887(7) -0.2230(5) 0.147(5) Uani 1 1 d . . .
F10 F 0.7829(9) 0.7021(8) -0.2047(9) 0.227(10) Uani 1 1 d . . .
B4 B 0.75 1.317(2) -0.25 0.105(10) Uiso 1 2 d S . .
F13 F 0.75 1.2285(13) -0.25 0.200(9) Uiso 1 2 d S . .
F14 F 0.75 1.4035(15) -0.25 0.220(10) Uiso 1 2 d S . .
F15 F 0.8131(9) 1.3172(8) -0.2794(7) 0.069(4) Uiso 0.5 1 d P . .
F16 F 0.7086(10) 1.3157(8) -0.3140(8) 0.075(4) Uiso 0.5 1 d P . .

loop_
_atom_site_aniso_label
_atom_site_aniso_U_11
_atom_site_aniso_U_22
_atom_site_aniso_U_33
_atom_site_aniso_U_23
_atom_site_aniso_U_13
_atom_site_aniso_U_12
Pt1 0.02369(19) 0.0348(2) 0.02149(16) 0.00220(16) -0.00213(13) -0.00105(16)
Pt2 0.01989(18) 0.0450(2) 0.01953(15) -0.00045(16) -0.00215(13) -0.00148(17)
P1 0.0275(14) 0.0246(13) 0.0262(12) 0.0016(9) 0.0000(10) -0.0009(9)
P2 0.0293(14) 0.0241(13) 0.0262(12) 0.0014(9) -0.0049(10) -0.0041(10)
P3 0.0211(13) 0.0355(15) 0.0199(11) -0.0033(9) -0.0010(9) -0.0009(9)
P4 0.0218(13) 0.0295(13) 0.0224(11) -0.0004(9) -0.0032(9) -0.0024(9)
O1 0.012(3) 0.087(5) 0.003(2) 0.000(3) -0.004(2) -0.020(3)
O2 0.027(4) 0.073(5) 0.010(3) 0.006(3) -0.003(3) -0.007(3)
C11 0.041(6) 0.017(5) 0.034(5) 0.003(4) -0.011(4) -0.003(4)
C12 0.049(7) 0.028(6) 0.063(7) 0.000(5) 0.017(6) -0.001(5)
C13 0.082(11) 0.030(7) 0.096(11) -0.009(7) 0.037(8) 0.003(6)
C14 0.070(10) 0.030(7) 0.095(11) -0.006(6) 0.012(8) -0.004(6)
C15 0.046(7) 0.016(5) 0.078(8) 0.010(5) -0.002(6) -0.004(4)
C16 0.028(6) 0.028(5) 0.049(6) 0.014(4) -0.002(5) 0.000(4)
C21 0.029(6) 0.035(6) 0.022(4) -0.006(4) -0.006(4) 0.011(4)
C22 0.036(7) 0.061(8) 0.050(7) 0.003(6) -0.003(5) 0.000(5)
C23 0.051(8) 0.073(9) 0.054(7) 0.010(6) -0.025(6) 0.024(7)
C24 0.036(7) 0.075(10) 0.055(8) -0.014(7) -0.007(6) -0.015(6)
C25 0.056(9) 0.056(9) 0.092(11) 0.006(8) -0.026(8) -0.021(7)
C26 0.043(7) 0.044(7) 0.064(8) 0.008(6) -0.017(6) -0.008(5)
C31 0.028(5) 0.021(5) 0.030(5) 0.001(4) -0.005(4) -0.004(4)
C32 0.033(6) 0.027(6) 0.043(6) 0.001(4) -0.003(4) -0.014(4)
C33 0.038(6) 0.021(5) 0.077(8) 0.005(5) -0.006(6) -0.005(4)
C34 0.054(8) 0.049(8) 0.061(8) 0.029(6) -0.003(6) -0.007(6)
C35 0.040(7) 0.075(9) 0.033(6) 0.017(6) 0.001(5) 0.003(6)
C36 0.038(6) 0.033(6) 0.031(5) -0.004(4) 0.005(4) -0.002(4)
C41 0.029(5) 0.023(5) 0.041(5) 0.003(4) -0.002(4) -0.005(4)
C42 0.039(7) 0.038(6) 0.047(6) 0.007(5) 0.007(5) 0.002(5)
C43 0.054(9) 0.055(8) 0.064(8) 0.021(6) 0.004(7) -0.005(6)
C44 0.049(8) 0.019(6) 0.102(11) 0.005(6) 0.033(7) 0.002(5)
C45 0.029(6) 0.021(5) 0.090(9) -0.007(6) 0.001(6) -0.001(4)
C46 0.036(6) 0.029(6) 0.049(6) 0.000(4) -0.005(5) -0.002(4)
C51 0.039(6) 0.029(5) 0.024(4) 0.004(4) -0.010(4) -0.006(4)
C52 0.031(6) 0.036(6) 0.069(8) -0.015(5) -0.013(5) 0.002(5)
C53 0.030(6) 0.043(7) 0.088(9) -0.016(6) -0.010(6) 0.005(5)
C54 0.047(8) 0.038(7) 0.059(7) -0.003(5) 0.004(6) 0.012(5)
C55 0.055(8) 0.028(6) 0.062(7) -0.002(5) 0.005(6) 0.001(5)
C56 0.024(6) 0.037(6) 0.057(7) 0.001(5) 0.004(5) -0.005(4)
C61 0.033(5) 0.009(4) 0.030(4) -0.005(3) -0.010(4) -0.003(4)
C62 0.042(6) 0.017(5) 0.038(5) -0.002(4) 0.005(4) 0.010(4)
C63 0.054(7) 0.037(6) 0.030(5) 0.010(4) -0.005(5) 0.008(5)
C64 0.045(7) 0.047(7) 0.038(6) -0.001(5) -0.005(5) -0.005(5)
C65 0.043(6) 0.033(6) 0.050(6) -0.019(5) -0.006(5) -0.003(5)
C66 0.036(6) 0.015(5) 0.043(5) 0.005(4) -0.011(4) -0.005(4)
C71 0.023(5) 0.017(5) 0.036(5) -0.002(4) 0.005(4) -0.004(3)
C72 0.017(5) 0.031(6) 0.048(6) -0.008(4) 0.011(4) -0.007(4)
C73 0.040(7) 0.020(6) 0.086(9) -0.017(5) 0.025(6) -0.002(4)
C74 0.057(8) 0.040(7) 0.075(9) 0.021(6) 0.018(7) 0.009(6)
C75 0.051(8) 0.051(7) 0.041(6) 0.014(5) 0.009(5) 0.008(6)
C76 0.027(5) 0.032(5) 0.032(5) -0.006(4) 0.003(4) 0.005(4)
C81 0.023(6) 0.048(7) 0.026(5) -0.003(4) 0.005(4) -0.009(4)
C82 0.031(6) 0.081(9) 0.036(5) 0.004(6) -0.002(5) -0.020(6)
C83 0.040(8) 0.095(11) 0.064(8) -0.009(8) -0.008(6) -0.026(7)
C84 0.027(7) 0.115(13) 0.042(7) -0.004(7) -0.015(5) 0.002(7)
C85 0.046(8) 0.098(11) 0.048(7) 0.000(7) -0.007(6) 0.015(7)
C86 0.033(6) 0.057(8) 0.044(6) 0.005(5) -0.008(5) 0.013(5)
C91 0.020(5) 0.029(5) 0.033(5) 0.005(4) -0.004(4) -0.003(4)
C92 0.046(7) 0.032(6) 0.050(6) -0.009(5) 0.018(5) -0.003(5)
C93 0.066(9) 0.026(6) 0.077(9) -0.013(6) 0.023(7) -0.004(5)
C94 0.076(10) 0.025(6) 0.091(10) -0.021(6) 0.009(8) -0.001(6)
C95 0.047(7) 0.020(6) 0.092(10) 0.008(6) 0.007(7) -0.005(5)
C96 0.042(6) 0.020(5) 0.047(6) 0.005(4) 0.003(5) 0.006(4)
C101 0.018(5) 0.039(6) 0.023(4) -0.003(4) 0.001(3) 0.001(4)
C102 0.032(6) 0.034(6) 0.050(6) -0.001(5) 0.013(5) -0.001(4)
C103 0.050(8) 0.039(7) 0.059(7) -0.010(5) 0.005(6) 0.002(5)
C104 0.038(7) 0.059(8) 0.063(8) -0.019(6) 0.011(6) 0.011(6)
C105 0.031(6) 0.063(8) 0.062(7) -0.032(6) -0.009(5) 0.009(5)
C106 0.033(6) 0.046(7) 0.043(6) -0.013(5) -0.008(5) 0.004(5)
C111 0.021(4) 0.019(4) 0.026(4) -0.007(4) -0.002(3) 0.002(4)
C112 0.035(6) 0.023(5) 0.033(5) 0.002(4) -0.003(4) 0.007(4)
C113 0.054(7) 0.047(7) 0.039(6) 0.021(5) -0.002(5) 0.010(5)
C114 0.046(7) 0.087(10) 0.020(5) -0.004(5) -0.005(5) 0.011(6)
C115 0.048(7) 0.055(8) 0.033(5) -0.021(5) -0.010(5) 0.008(6)
C116 0.030(5) 0.028(5) 0.036(5) 0.002(4) -0.008(4) 0.006(4)
C121 0.022(5) 0.026(5) 0.043(6) -0.004(4) -0.001(4) -0.001(4)
C122 0.037(7) 0.037(6) 0.060(7) 0.000(5) 0.004(5) -0.006(5)
C123 0.077(10) 0.028(6) 0.073(9) 0.006(6) -0.002(7) -0.012(6)
C124 0.040(7) 0.019(6) 0.107(11) 0.002(6) 0.009(7) -0.006(5)
C125 0.027(6) 0.027(6) 0.100(10) -0.013(6) -0.016(6) 0.000(4)
C126 0.027(5) 0.032(6) 0.051(6) -0.002(5) -0.011(5) 0.001(4)
B1 0.028(12) 0.10(2) 0.060(14) 0 -0.013(10) 0
B2 0.035(13) 0.11(2) 0.048(12) 0 0.007(10) 0
B3 0.13(3) 0.050(18) 0.19(4) 0 -0.11(3) 0
F1 0.183(14) 0.207(15) 0.214(15) -0.137(12) 0.015(11) -0.077(11)
F2 0.188(14) 0.301(19) 0.087(8) -0.012(9) -0.031(8) 0.151(13)
F5 0.167(12) 0.165(11) 0.099(8) -0.064(7) 0.031(8) -0.034(9)
F6 0.117(10) 0.168(11) 0.163(11) 0.017(9) -0.055(8) 0.049(8)
F9 0.230(15) 0.116(10) 0.094(8) -0.027(7) -0.009(8) -0.034(9)
F10 0.179(13) 0.154(11) 0.34(2) 0.167(14) -0.163(14) -0.094(10)

loop_
_atom_type_symbol
_atom_type_description
_atom_type_scat_dispersion_real
_atom_type_scat_dispersion_imag
_atom_type_scat_source
C C 0.0033 0.0016 'International Tables Vol C Tables 4.2.6.8 and 6.1.1.4'
H H 0 0 'International Tables Vol C Tables 4.2.6.8 and 6.1.1.4'
B B 0.0013 0.0007 'International Tables Vol C Tables 4.2.6.8 and 6.1.1.4'
O O 0.0106 0.006 'International Tables Vol C Tables 4.2.6.8 and 6.1.1.4'
F F 0.0171 0.0103 'International Tables Vol C Tables 4.2.6.8 and 6.1.1.4'
P P 0.1023 0.0942 'International Tables Vol C Tables 4.2.6.8 and 6.1.1.4'
Pt Pt -1.7033 8.3905 'International Tables Vol C Tables 4.2.6.8 and 6.1.1.4'

loop_
_geom_angle_atom_site_label_1
_geom_angle_atom_site_label_2
_geom_angle_atom_site_label_3
_geom_angle
_geom_angle_site_symmetry_1
_geom_angle_site_symmetry_3
_geom_angle_publ_flag
O1 Pt1 O1 81.8(2) . 2_654 ?
O1 Pt1 P2 169.51(17) . . ?
O1 Pt1 P2 87.97(17) 2_654 . ?
O1 Pt1 P1 91.52(18) . . ?
O1 Pt1 P1 172.79(15) 2_654 . ?
P2 Pt1 P1 98.62(10) . . ?
O1 Pt1 Pt1 42.82(15) . 2_654 ?
O1 Pt1 Pt1 40.43(14) 2_654 2_654 ?
P2 Pt1 Pt1 126.68(7) . 2_654 ?
P1 Pt1 Pt1 132.43(7) . 2_654 ?
O2 Pt2 O2 80.5(3) 2_655 . ?
O2 Pt2 P4 168.85(19) 2_655 . ?
O2 Pt2 P4 88.77(18) . . ?
O2 Pt2 P3 92.26(19) 2_655 . ?
O2 Pt2 P3 172.78(18) . . ?
P4 Pt2 P3 98.42(9) . . ?
O2 Pt2 Pt2 41.73(18) 2_655 2_655 ?
O2 Pt2 Pt2 39.21(17) . 2_655 ?
P4 Pt2 Pt2 127.87(7) . 2_655 ?
P3 Pt2 Pt2 133.65(7) . 2_655 ?
C21 P1 C31 105.3(4) . . ?
C21 P1 C11 102.2(4) . . ?
C31 P1 C11 112.7(4) . . ?
C21 P1 Pt1 111.5(3) . . ?
C31 P1 Pt1 110.4(3) . . ?
C11 P1 Pt1 114.1(3) . . ?
C41 P2 C51 105.4(5) . . ?
C41 P2 C61 106.9(4) . . ?
C51 P2 C61 107.0(4) . . ?
C41 P2 Pt1 110.5(3) . . ?
C51 P2 Pt1 106.4(3) . . ?
C61 P2 Pt1 119.7(3) . . ?
C81 P3 C91 103.3(4) . . ?
C81 P3 C71 105.0(4) . . ?
C91 P3 C71 113.1(4) . . ?
C81 P3 Pt2 111.2(3) . . ?
C91 P3 Pt2 113.2(3) . . ?
C71 P3 Pt2 110.6(3) . . ?
C121 P4 C101 104.6(4) . . ?
C121 P4 C111 106.5(4) . . ?
C101 P4 C111 106.6(4) . . ?
C121 P4 Pt2 111.4(3) . . ?
C101 P4 Pt2 105.9(3) . . ?
C111 P4 Pt2 120.6(3) . . ?
Pt1 O1 Pt1 96.7(2) . 2_654 ?
Pt2 O2 Pt2 99.1(3) 2_655 . ?
C12 C11 C16 118.0(9) . . ?
C12 C11 P1 122.4(7) . . ?
C16 C11 P1 119.2(8) . . ?
C13 C12 C11 121.2(10) . . ?
C13 C12 H12 119.4 . . ?
C11 C12 H12 119.4 . . ?
C12 C13 C14 117.7(12) . . ?
C12 C13 H13 121.1 . . ?
C14 C13 H13 121.1 . . ?
C15 C14 C13 121.8(11) . . ?
C15 C14 H14 119.1 . . ?
C13 C14 H14 119.1 . . ?
C16 C15 C14 119.8(10) . . ?
C16 C15 H15 120.1 . . ?
C14 C15 H15 120.1 . . ?
C15 C16 C11 121.4(10) . . ?
C15 C16 H16 119.3 . . ?
C11 C16 H16 119.3 . . ?
C26 C21 C22 119.1(10) . . ?
C26 C21 P1 122.2(8) . . ?
C22 C21 P1 118.6(8) . . ?
C21 C22 C23 118.8(11) . . ?
C21 C22 H22 120.6 . . ?
C23 C22 H22 120.6 . . ?
C24 C23 C22 121.5(12) . . ?
C24 C23 H23 119.2 . . ?
C22 C23 H23 119.2 . . ?
C23 C24 C25 119.7(12) . . ?
C23 C24 H24 120.2 . . ?
C25 C24 H24 120.2 . . ?
C26 C25 C24 120.4(12) . . ?
C26 C25 H25 119.8 . . ?
C24 C25 H25 119.8 . . ?
C25 C26 C21 120.4(11) . . ?
C25 C26 H26 119.8 . . ?
C21 C26 H26 119.8 . . ?
C36 C31 C32 118.1(9) . . ?
C36 C31 P1 127.0(7) . . ?
C32 C31 P1 114.9(7) . . ?
C33 C32 C31 121.2(10) . . ?
C33 C32 H32 119.4 . . ?
C31 C32 H32 119.4 . . ?
C32 C33 C34 118.7(10) . . ?
C32 C33 H33 120.7 . . ?
C34 C33 H33 120.7 . . ?
C35 C34 C33 121.1(10) . . ?
C35 C34 H34 119.4 . . ?
C33 C34 H34 119.4 . . ?
C34 C35 C36 119.3(11) . . ?
C34 C35 H35 120.3 . . ?
C36 C35 H35 120.3 . . ?
C35 C36 C31 121.5(10) . . ?
C35 C36 H36 119.2 . . ?
C31 C36 H36 119.2 . . ?
C42 C41 C46 118.3(9) . . ?
C42 C41 P2 121.7(8) . . ?
C46 C41 P2 120.0(7) . . ?
C41 C42 C43 121.6(11) . . ?
C41 C42 H42 119.2 . . ?
C43 C42 H42 119.2 . . ?
C44 C43 C42 119.7(11) . . ?
C44 C43 H43 120.2 . . ?
C42 C43 H43 120.2 . . ?
C43 C44 C45 119.5(11) . . ?
C43 C44 H44 120.3 . . ?
C45 C44 H44 120.3 . . ?
C44 C45 C46 121.5(11) . . ?
C44 C45 H45 119.2 . . ?
C46 C45 H45 119.2 . . ?
C45 C46 C41 119.3(10) . . ?
C45 C46 H46 120.3 . . ?
C41 C46 H46 120.3 . . ?
C52 C51 C56 118.3(10) . . ?
C52 C51 P2 124.6(8) . . ?
C56 C51 P2 117.0(8) . . ?
C51 C52 C53 121.3(10) . . ?
C51 C52 H52 119.4 . . ?
C53 C52 H52 119.4 . . ?
C54 C53 C52 121.8(11) . . ?
C54 C53 H53 119.1 . . ?
C52 C53 H53 119.1 . . ?
C55 C54 C53 118.9(11) . . ?
C55 C54 H54 120.5 . . ?
C53 C54 H54 120.5 . . ?
C54 C55 C56 121.2(11) . . ?
C54 C55 H55 119.4 . . ?
C56 C55 H55 119.4 . . ?
C51 C56 C55 118.3(10) . . ?
C51 C56 H56 120.8 . . ?
C55 C56 H56 120.8 . . ?
C66 C61 C62 119.1(9) . . ?
C66 C61 P2 119.9(7) . . ?
C62 C61 P2 121.0(7) . . ?
C61 C62 C63 120.8(9) . . ?
C61 C62 H62 119.6 . . ?
C63 C62 H62 119.6 . . ?
C64 C63 C62 119.9(9) . . ?
C64 C63 H63 120.1 . . ?
C62 C63 H63 120.1 . . ?
C63 C64 C65 120.5(10) . . ?
C63 C64 H64 119.7 . . ?
C65 C64 H64 119.7 . . ?
C64 C65 C66 117.9(9) . . ?
C64 C65 H65 121 . . ?
C66 C65 H65 121 . . ?
C61 C66 C65 121.7(9) . . ?
C61 C66 H66 119.2 . . ?
C65 C66 H66 119.2 . . ?
C76 C71 C72 119.1(9) . . ?
C76 C71 P3 126.4(7) . . ?
C72 C71 P3 114.5(7) . . ?
C73 C72 C71 121.3(10) . . ?
C73 C72 H72 119.4 . . ?
C71 C72 H72 119.4 . . ?
C72 C73 C74 119.4(10) . . ?
C72 C73 H73 120.3 . . ?
C74 C73 H73 120.3 . . ?
C73 C74 C75 120.9(11) . . ?
C73 C74 H74 119.6 . . ?
C75 C74 H74 119.6 . . ?
C76 C75 C74 120.2(10) . . ?
C76 C75 H75 119.9 . . ?
C74 C75 H75 119.9 . . ?
C75 C76 C71 119.1(9) . . ?
C75 C76 H76 120.5 . . ?
C71 C76 H76 120.5 . . ?
C82 C81 C86 119.8(11) . . ?
C82 C81 P3 122.4(9) . . ?
C86 C81 P3 117.7(8) . . ?
C83 C82 C81 120.3(12) . . ?
C83 C82 H82 119.9 . . ?
C81 C82 H82 119.9 . . ?
C84 C83 C82 118.6(13) . . ?
C84 C83 H83 120.7 . . ?
C82 C83 H83 120.7 . . ?
C83 C84 C85 122.7(12) . . ?
C83 C84 H84 118.6 . . ?
C85 C84 H84 118.6 . . ?
C84 C85 C86 119.0(13) . . ?
C84 C85 H85 120.5 . . ?
C86 C85 H85 120.5 . . ?
C85 C86 C81 119.5(12) . . ?
C85 C86 H86 120.2 . . ?
C81 C86 H86 120.2 . . ?
C92 C91 C96 119.2(9) . . ?
C92 C91 P3 124.1(7) . . ?
C96 C91 P3 116.4(7) . . ?
C93 C92 C91 121.2(10) . . ?
C93 C92 H92 119.4 . . ?
C91 C92 H92 119.4 . . ?
C92 C93 C94 119.5(11) . . ?
C92 C93 H93 120.2 . . ?
C94 C93 H93 120.2 . . ?
C95 C94 C93 120.7(11) . . ?
C95 C94 H94 119.6 . . ?
C93 C94 H94 119.6 . . ?
C94 C95 C96 119.8(10) . . ?
C94 C95 H95 120.1 . . ?
C96 C95 H95 120.1 . . ?
C95 C96 C91 119.3(10) . . ?
C95 C96 H96 120.3 . . ?
C91 C96 H96 120.3 . . ?
C106 C101 C102 116.6(9) . . ?
C106 C101 P4 124.4(8) . . ?
C102 C101 P4 118.8(7) . . ?
C101 C102 C103 121.0(10) . . ?
C101 C102 H102 119.5 . . ?
C103 C102 H102 119.5 . . ?
C104 C103 C102 119.6(11) . . ?
C104 C103 H103 120.2 . . ?
C102 C103 H103 120.2 . . ?
C103 C104 C105 120.6(11) . . ?
C103 C104 H104 119.7 . . ?
C105 C104 H104 119.7 . . ?
C104 C105 C106 119.9(11) . . ?
C104 C105 H105 120.1 . . ?
C106 C105 H105 120.1 . . ?
C101 C106 C105 122.2(10) . . ?
C101 C106 H106 118.9 . . ?
C105 C106 H106 118.9 . . ?
C112 C111 C116 119.2(8) . . ?
C112 C111 P4 122.4(7) . . ?
C116 C111 P4 118.4(7) . . ?
C111 C112 C113 119.8(9) . . ?
C111 C112 H112 120.1 . . ?
C113 C112 H112 120.1 . . ?
C114 C113 C112 120.9(10) . . ?
C114 C113 H113 119.5 . . ?
C112 C113 H113 119.5 . . ?
C115 C114 C113 121.4(10) . . ?
C115 C114 H114 119.3 . . ?
C113 C114 H114 119.3 . . ?
C114 C115 C116 118.6(10) . . ?
C114 C115 H115 120.7 . . ?
C116 C115 H115 120.7 . . ?
C115 C116 C111 120.1(9) . . ?
C115 C116 H116 119.9 . . ?
C111 C116 H116 119.9 . . ?
C126 C121 C122 117.6(9) . . ?
C126 C121 P4 120.0(8) . . ?
C122 C121 P4 122.1(8) . . ?
C123 C122 C121 122.7(11) . . ?
C123 C122 H122 118.6 . . ?
C121 C122 H122 118.6 . . ?
C124 C123 C122 119.2(12) . . ?
C124 C123 H123 120.4 . . ?
C122 C123 H123 120.4 . . ?
C123 C124 C125 119.6(11) . . ?
C123 C124 H124 120.2 . . ?
C125 C124 H124 120.2 . . ?
C124 C125 C126 122.2(11) . . ?
C124 C125 H125 118.9 . . ?
C126 C125 H125 118.9 . . ?
C121 C126 C125 118.6(10) . . ?
C121 C126 H126 120.7 . . ?
C125 C126 H126 120.7 . . ?
F1 B1 F1 127(3) 2_655 . ?
F1 B1 F2 104.2(9) 2_655 . ?
F1 B1 F2 107.2(10) . . ?
F1 B1 F2 107.2(10) 2_655 2_655 ?
F1 B1 F2 104.2(9) . 2_655 ?
F2 B1 F2 105(3) . 2_655 ?
F5 B2 F5 114(2) 2_655 . ?
F5 B2 F6 108.9(8) 2_655 . ?
F5 B2 F6 107.1(8) . . ?
F5 B2 F6 107.1(8) 2_655 2_655 ?
F5 B2 F6 108.9(8) . 2_655 ?
F6 B2 F6 111(2) . 2_655 ?
F10 B3 F10 120(3) 2_654 . ?
F10 B3 F9 109.2(8) 2_654 . ?
F10 B3 F9 109.4(12) . . ?
F10 B3 F9 109.4(12) 2_654 2_654 ?
F10 B3 F9 109.2(8) . 2_654 ?
F9 B3 F9 97(2) . 2_654 ?
F15 B4 F15 180(4) 2_654 . ?
F15 B4 F16 88.7(9) 2_654 2_654 ?
F15 B4 F16 91.3(9) . 2_654 ?
F15 B4 F16 91.3(9) 2_654 . ?
F15 B4 F16 88.7(9) . . ?
F16 B4 F16 178(3) 2_654 . ?
F15 B4 F14 89.9(19) 2_654 . ?
F15 B4 F14 89.9(19) . . ?
F16 B4 F14 90.9(16) 2_654 . ?
F16 B4 F14 90.9(16) . . ?
F15 B4 F13 90.1(19) 2_654 . ?
F15 B4 F13 90.1(19) . . ?
F16 B4 F13 89.1(16) 2_654 . ?
F16 B4 F13 89.1(16) . . ?
F14 B4 F13 180.000(7) . . ?

loop_
_geom_bond_atom_site_label_1
_geom_bond_atom_site_label_2
_geom_bond_distance
_geom_bond_site_symmetry_2
_geom_bond_publ_flag
Pt1 O1 2.045(5) . ?
Pt1 O1 2.144(5) 2_654 ?
Pt1 P2 2.213(3) . ?
Pt1 P1 2.260(3) . ?
Pt1 Pt1 3.1318(10) 2_654 ?
Pt2 O2 2.047(6) 2_655 ?
Pt2 O2 2.155(6) . ?
Pt2 P4 2.201(2) . ?
Pt2 P3 2.250(2) . ?
Pt2 Pt2 3.1969(10) 2_655 ?
P1 C21 1.799(10) . ?
P1 C31 1.805(9) . ?
P1 C11 1.808(9) . ?
P2 C41 1.824(9) . ?
P2 C51 1.830(10) . ?
P2 C61 1.836(9) . ?
P3 C81 1.801(10) . ?
P3 C91 1.811(10) . ?
P3 C71 1.811(9) . ?
P4 C121 1.816(9) . ?
P4 C101 1.824(9) . ?
P4 C111 1.832(9) . ?
O1 Pt1 2.144(5) 2_654 ?
O2 Pt2 2.047(6) 2_655 ?
C11 C12 1.411(14) . ?
C11 C16 1.415(13) . ?
C12 C13 1.379(15) . ?
C12 H12 0.95 . ?
C13 C14 1.424(17) . ?
C13 H13 0.95 . ?
C14 C15 1.366(17) . ?
C14 H14 0.95 . ?
C15 C16 1.357(14) . ?
C15 H15 0.95 . ?
C16 H16 0.95 . ?
C21 C26 1.383(14) . ?
C21 C22 1.387(14) . ?
C22 C23 1.386(16) . ?
C22 H22 0.95 . ?
C23 C24 1.344(17) . ?
C23 H23 0.95 . ?
C24 C25 1.371(18) . ?
C24 H24 0.95 . ?
C25 C26 1.362(16) . ?
C25 H25 0.95 . ?
C26 H26 0.95 . ?
C31 C36 1.385(12) . ?
C31 C32 1.388(13) . ?
C32 C33 1.377(14) . ?
C32 H32 0.95 . ?
C33 C34 1.395(16) . ?
C33 H33 0.95 . ?
C34 C35 1.358(17) . ?
C34 H34 0.95 . ?
C35 C36 1.376(14) . ?
C35 H35 0.95 . ?
C36 H36 0.95 . ?
C41 C42 1.371(13) . ?
C41 C46 1.396(13) . ?
C42 C43 1.389(15) . ?
C42 H42 0.95 . ?
C43 C44 1.363(18) . ?
C43 H43 0.95 . ?
C44 C45 1.365(17) . ?
C44 H44 0.95 . ?
C45 C46 1.385(14) . ?
C45 H45 0.95 . ?
C46 H46 0.95 . ?
C51 C52 1.365(14) . ?
C51 C56 1.414(13) . ?
C52 C53 1.378(15) . ?
C52 H52 0.95 . ?
C53 C54 1.356(15) . ?
C53 H53 0.95 . ?
C54 C55 1.353(16) . ?
C54 H54 0.95 . ?
C55 C56 1.426(15) . ?
C55 H55 0.95 . ?
C56 H56 0.95 . ?
C61 C66 1.381(12) . ?
C61 C62 1.383(12) . ?
C62 C63 1.395(13) . ?
C62 H62 0.95 . ?
C63 C64 1.389(15) . ?
C63 H63 0.95 . ?
C64 C65 1.402(15) . ?
C64 H64 0.95 . ?
C65 C66 1.414(14) . ?
C65 H65 0.95 . ?
C66 H66 0.95 . ?
C71 C76 1.394(12) . ?
C71 C72 1.406(12) . ?
C72 C73 1.358(14) . ?
C72 H72 0.95 . ?
C73 C74 1.368(16) . ?
C73 H73 0.95 . ?
C74 C75 1.393(16) . ?
C74 H74 0.95 . ?
C75 C76 1.380(14) . ?
C75 H75 0.95 . ?
C76 H76 0.95 . ?
C81 C82 1.386(14) . ?
C81 C86 1.392(14) . ?
C82 C83 1.372(16) . ?
C82 H82 0.95 . ?
C83 C84 1.361(19) . ?
C83 H83 0.95 . ?
C84 C85 1.369(19) . ?
C84 H84 0.95 . ?
C85 C86 1.372(15) . ?
C85 H85 0.95 . ?
C86 H86 0.95 . ?
C91 C92 1.390(13) . ?
C91 C96 1.400(13) . ?
C92 C93 1.364(14) . ?
C92 H92 0.95 . ?
C93 C94 1.386(16) . ?
C93 H93 0.95 . ?
C94 C95 1.381(17) . ?
C94 H94 0.95 . ?
C95 C96 1.396(14) . ?
C95 H95 0.95 . ?
C96 H96 0.95 . ?
C101 C106 1.372(13) . ?
C101 C102 1.392(13) . ?
C102 C103 1.407(14) . ?
C102 H102 0.95 . ?
C103 C104 1.344(16) . ?
C103 H103 0.95 . ?
C104 C105 1.360(15) . ?
C104 H104 0.95 . ?
C105 C106 1.381(14) . ?
C105 H105 0.95 . ?
C106 H106 0.95 . ?
C111 C112 1.367(12) . ?
C111 C116 1.423(12) . ?
C112 C113 1.392(13) . ?
C112 H112 0.95 . ?
C113 C114 1.378(16) . ?
C113 H113 0.95 . ?
C114 C115 1.356(16) . ?
C114 H114 0.95 . ?
C115 C116 1.414(14) . ?
C115 H115 0.95 . ?
C116 H116 0.95 . ?
C121 C126 1.375(13) . ?
C121 C122 1.389(14) . ?
C122 C123 1.379(15) . ?
C122 H122 0.95 . ?
C123 C124 1.351(17) . ?
C123 H123 0.95 . ?
C124 C125 1.353(17) . ?
C124 H124 0.95 . ?
C125 C126 1.408(14) . ?
C125 H125 0.95 . ?
C126 H126 0.95 . ?
B1 F1 1.309(16) 2_655 ?
B1 F1 1.309(16) . ?
B1 F2 1.325(19) . ?
B1 F2 1.325(19) 2_655 ?
B2 F5 1.323(17) 2_655 ?
B2 F5 1.323(17) . ?
B2 F6 1.356(18) . ?
B2 F6 1.356(18) 2_655 ?
B3 F10 1.239(17) 2_654 ?
B3 F10 1.239(17) . ?
B3 F9 1.45(2) . ?
B3 F9 1.45(2) 2_654 ?
B4 F15 1.241(15) 2_654 ?
B4 F15 1.241(15) . ?
B4 F16 1.478(16) 2_654 ?
B4 F16 1.478(16) . ?
B4 F14 1.58(4) . ?
B4 F13 1.62(4) . ?
